data_1565759
loop_
_publ_author_name
'Konovalov, Dmitriy I.'
'Ivanov, Anton A.'
'Vorotnikov, Yuri A.'
'Brylev, Konstantin A.'
'Eltsov, Ilia V.'
'Kuratieva, Natalia V.'
'Kitamura, Noboru'
'Mironov, Yuri V.'
'Shestopalov, Michael A.'

_publ_section_title
;
 Synthesis and luminescence properties of apically homoleptic octahedral
 rhenium clusters with pyrazole and 3,5-dimethylpyrazole
;
_journal_name_full 'Inorganica Chimica Acta'
_journal_page_first 119128
_journal_paper_doi 10.1016/j.ica.2019.119128
_journal_volume 498
_journal_year 2019
_chemical_formula_moiety 'C30 H48 N12 Re6 Se8, 2(C5 H8 N2), 2(I)'
_chemical_formula_sum 'C40 H64 I2 N16 Re6 Se8'
_chemical_formula_weight 2771.75
_space_group_crystal_system monoclinic
_space_group_IT_number 14
_space_group_name_Hall '-P 2ybc'
_space_group_name_H-M_alt 'P 1 21/c 1'
_atom_sites_solution_hydrogens geom
_atom_sites_solution_primary direct
_atom_sites_solution_secondary difmap
_cell_angle_alpha 90
_cell_angle_beta 93.8420(10)
_cell_angle_gamma 90
_cell_formula_units_Z 2
_cell_length_a 11.9862(3)
_cell_length_b 18.3423(4)
_cell_length_c 13.9478(3)
_cell_measurement_reflns_used 7371
_cell_measurement_temperature 150(2)
_cell_measurement_theta_max 27.55
_cell_measurement_theta_min 2.57
_cell_volume 3059.59(12)
_computing_cell_refinement 'Bruker SAINT'
_computing_data_collection 'Bruker APEX2'
_computing_data_reduction 'Bruker SAINT'
_computing_molecular_graphics 'Bruker SHELXTL'
_computing_publication_material 'Bruker SHELXTL'
_computing_structure_refinement 'Bruker SHELXTL'
_computing_structure_solution 'Bruker SHELXTL'
_diffrn_ambient_temperature 150(2)
_diffrn_detector_area_resol_mean 25
_diffrn_measured_fraction_theta_full 1.000
_diffrn_measured_fraction_theta_max 0.989
_diffrn_measurement_device_type 'Bruker Apex DUO CCD area-detector'
_diffrn_measurement_method '\f scans'
_diffrn_radiation_monochromator graphite
_diffrn_radiation_probe x-ray
_diffrn_radiation_type MoK\a
_diffrn_radiation_wavelength 0.71073
_diffrn_reflns_av_R_equivalents 0.0350
_diffrn_reflns_av_unetI/netI 0.0368
_diffrn_reflns_Laue_measured_fraction_full 1.000
_diffrn_reflns_Laue_measured_fraction_max 0.989
_diffrn_reflns_limit_h_max 15
_diffrn_reflns_limit_h_min -15
_diffrn_reflns_limit_k_max 22
_diffrn_reflns_limit_k_min -23
_diffrn_reflns_limit_l_max 11
_diffrn_reflns_limit_l_min -18
_diffrn_reflns_number 22428
_diffrn_reflns_point_group_measured_fraction_full 1.000
_diffrn_reflns_point_group_measured_fraction_max 0.989
_diffrn_reflns_theta_full 25.250
_diffrn_reflns_theta_max 27.622
_diffrn_reflns_theta_min 2.033
_diffrn_standards_decay_% 0
_diffrn_standards_number 0
_exptl_absorpt_coefficient_mu 17.633
_exptl_absorpt_correction_T_max 0.746
_exptl_absorpt_correction_T_min 0.623
_exptl_absorpt_correction_type multi-scan
_exptl_absorpt_process_details 'Bruker SADABS'
_exptl_crystal_colour orange
_exptl_crystal_density_diffrn 3.009
_exptl_crystal_description prism
_exptl_crystal_F_000 2488
_exptl_crystal_size_max 0.080
_exptl_crystal_size_mid 0.080
_exptl_crystal_size_min 0.080
_refine_diff_density_max 1.157
_refine_diff_density_min -0.880
_refine_diff_density_rms 0.179
_refine_ls_extinction_coef .
_refine_ls_extinction_method none
_refine_ls_goodness_of_fit_ref 0.974
_refine_ls_hydrogen_treatment constr
_refine_ls_matrix_type full
_refine_ls_number_parameters 333
_refine_ls_number_reflns 7045
_refine_ls_number_restraints 0
_refine_ls_restrained_S_all 0.974
_refine_ls_R_factor_all 0.0318
_refine_ls_R_factor_gt 0.0231
_refine_ls_shift/su_max 0.000
_refine_ls_shift/su_mean 0.000
_refine_ls_structure_factor_coef Fsqd
_refine_ls_weighting_details 'w=1/[\s^2^(Fo^2^)+(0.0124P)^2^] where P=(Fo^2^+2Fc^2^)/3'
_refine_ls_weighting_scheme calc
_refine_ls_wR_factor_gt 0.0423
_refine_ls_wR_factor_ref 0.0441
_reflns_Friedel_coverage 0.000
_reflns_Friedel_fraction_full .
_reflns_Friedel_fraction_max .
_reflns_number_gt 5899
_reflns_number_total 7045
_reflns_threshold_expression >2\s(I)
_cod_data_source_file 4I22Me2pzH.cif
_cod_data_source_block win302
_cod_original_sg_symbol_H-M 'P 21/c'
_cod_database_code 1565759
_shelx_space_group_comment
;
The symmetry employed for this shelxl refinement is uniquely defined
by the following loop, which should always be used as a source of
symmetry information in preference to the above space-group names.
They are only intended as comments.
;
_shelx_estimated_absorpt_t_min 0.333
_shelx_estimated_absorpt_t_max 0.333

loop_
_space_group_symop_operation_xyz
'x, y, z'
'-x, y+1/2, -z+1/2'
'-x, -y, -z'
'x, -y-1/2, z-1/2'

loop_
_atom_site_label
_atom_site_type_symbol
_atom_site_fract_x
_atom_site_fract_y
_atom_site_fract_z
_atom_site_U_iso_or_equiv
_atom_site_adp_type
_atom_site_occupancy
_atom_site_site_symmetry_order
_atom_site_calc_flag
_atom_site_refinement_flags_posn
_atom_site_refinement_flags_adp
_atom_site_refinement_flags_occupancy
_atom_site_disorder_assembly
_atom_site_disorder_group
Re1 Re 0.13580(2) -0.03250(2) -0.04027(2) 0.00951(4) Uani 1 1 d . . . . .
Re2 Re 0.06555(2) 0.08957(2) 0.03332(2) 0.00954(4) Uani 1 1 d . . . . .
Re3 Re 0.03845(2) -0.03508(2) 0.12346(2) 0.00954(4) Uani 1 1 d . . . . .
I1 I 0.34613(3) 0.09373(2) 0.35166(2) 0.02159(8) Uani 1 1 d . . . . .
Se1 Se 0.15539(4) 0.08770(2) -0.12475(3) 0.01247(10) Uani 1 1 d . . . . .
Se2 Se -0.03075(4) 0.08445(2) 0.18840(3) 0.01234(10) Uani 1 1 d . . . . .
Se3 Se 0.10548(4) -0.14979(2) 0.04559(3) 0.01230(10) Uani 1 1 d . . . . .
Se4 Se 0.22907(4) 0.02023(2) 0.11103(3) 0.01166(9) Uani 1 1 d . . . . .
N11 N 0.2986(3) -0.0701(2) -0.0777(2) 0.0136(8) Uani 1 1 d . . . . .
N12 N 0.3677(3) -0.1038(2) -0.0099(2) 0.0156(8) Uani 1 1 d . . . . .
H12 H 0.3482 -0.1147 0.0481 0.019 Uiso 1 1 calc R U . . .
N21 N 0.1494(3) 0.1925(2) 0.0727(2) 0.0128(8) Uani 1 1 d . . . . .
N22 N 0.2153(3) 0.1987(2) 0.1567(2) 0.0150(8) Uani 1 1 d . . . . .
H22 H 0.2230 0.1644 0.2007 0.018 Uiso 1 1 calc R U . . .
N31 N 0.0805(3) -0.0726(2) 0.2711(2) 0.0128(8) Uani 1 1 d . . . . .
N32 N 0.1144(3) -0.0228(2) 0.3399(2) 0.0167(9) Uani 1 1 d . . . . .
H32 H 0.1286 0.0232 0.3277 0.020 Uiso 1 1 calc R U . . .
N41 N 0.3522(4) -0.1448(2) 0.1893(3) 0.0241(10) Uani 1 1 d . . . . .
N42 N 0.3749(3) -0.1046(2) 0.2700(3) 0.0251(10) Uani 1 1 d . . . . .
H42 H 0.3843 -0.0570 0.2696 0.030 Uiso 1 1 calc R U . . .
C11 C 0.3604(4) -0.0643(2) -0.1557(3) 0.0151(10) Uani 1 1 d . . . . .
C12 C 0.4690(4) -0.1185(3) -0.0413(3) 0.0184(10) Uani 1 1 d . . . . .
C13 C 0.4652(4) -0.0938(3) -0.1356(3) 0.0204(11) Uani 1 1 d . . . . .
H13 H 0.5237 -0.0967 -0.1782 0.024 Uiso 1 1 calc R U . . .
C14 C 0.3166(4) -0.0311(3) -0.2488(3) 0.0241(12) Uani 1 1 d . . . . .
H14A H 0.2409 -0.0494 -0.2656 0.036 Uiso 1 1 calc R U . . .
H14B H 0.3656 -0.0443 -0.2995 0.036 Uiso 1 1 calc R U . . .
H14C H 0.3144 0.0220 -0.2422 0.036 Uiso 1 1 calc R U . . .
C15 C 0.5589(4) -0.1551(3) 0.0188(3) 0.0330(14) Uani 1 1 d . . . . .
H15A H 0.5523 -0.1424 0.0864 0.050 Uiso 1 1 calc R U . . .
H15B H 0.6319 -0.1393 -0.0012 0.050 Uiso 1 1 calc R U . . .
H15C H 0.5519 -0.2081 0.0109 0.050 Uiso 1 1 calc R U . . .
C21 C 0.1602(4) 0.2576(2) 0.0281(3) 0.0177(10) Uani 1 1 d . . . . .
C22 C 0.2666(4) 0.2639(3) 0.1632(3) 0.0186(10) Uani 1 1 d . . . . .
C23 C 0.2321(4) 0.3023(3) 0.0835(3) 0.0195(11) Uani 1 1 d . . . . .
H23 H 0.2532 0.3507 0.0684 0.023 Uiso 1 1 calc R U . . .
C24 C 0.1056(4) 0.2759(2) -0.0680(3) 0.0211(11) Uani 1 1 d . . . . .
H24A H 0.1341 0.2435 -0.1166 0.032 Uiso 1 1 calc R U . . .
H24B H 0.1224 0.3266 -0.0839 0.032 Uiso 1 1 calc R U . . .
H24C H 0.0246 0.2696 -0.0668 0.032 Uiso 1 1 calc R U . . .
C25 C 0.3465(4) 0.2838(3) 0.2475(3) 0.0224(11) Uani 1 1 d . . . . .
H25A H 0.4163 0.2564 0.2437 0.034 Uiso 1 1 calc R U . . .
H25B H 0.3127 0.2717 0.3075 0.034 Uiso 1 1 calc R U . . .
H25C H 0.3624 0.3362 0.2458 0.034 Uiso 1 1 calc R U . . .
C31 C 0.0692(4) -0.1357(3) 0.3194(3) 0.0174(10) Uani 1 1 d . . . . .
C32 C 0.1236(4) -0.0523(3) 0.4290(3) 0.0210(11) Uani 1 1 d . . . . .
C33 C 0.0943(4) -0.1237(3) 0.4179(3) 0.0242(12) Uani 1 1 d . . . . .
H33 H 0.0914 -0.1589 0.4676 0.029 Uiso 1 1 calc R U . . .
C34 C 0.0331(5) -0.2061(2) 0.2753(3) 0.0238(12) Uani 1 1 d . . . . .
H34A H -0.0429 -0.2012 0.2455 0.036 Uiso 1 1 calc R U . . .
H34B H 0.0343 -0.2439 0.3250 0.036 Uiso 1 1 calc R U . . .
H34C H 0.0842 -0.2197 0.2263 0.036 Uiso 1 1 calc R U . . .
C35 C 0.1568(4) -0.0088(3) 0.5164(3) 0.0270(12) Uani 1 1 d . . . . .
H35A H 0.2349 0.0065 0.5143 0.040 Uiso 1 1 calc R U . . .
H35B H 0.1485 -0.0387 0.5738 0.040 Uiso 1 1 calc R U . . .
H35C H 0.1088 0.0343 0.5186 0.040 Uiso 1 1 calc R U . . .
C41 C 0.3444(4) -0.2126(3) 0.2208(3) 0.0256(12) Uani 1 1 d . . . . .
C42 C 0.3814(4) -0.1449(3) 0.3503(3) 0.0270(12) Uani 1 1 d . . . . .
C43 C 0.3625(5) -0.2150(3) 0.3214(3) 0.0276(13) Uani 1 1 d . . . . .
H43 H 0.3617 -0.2570 0.3612 0.033 Uiso 1 1 calc R U . . .
C44 C 0.3240(5) -0.2748(3) 0.1533(4) 0.0412(16) Uani 1 1 d . . . . .
H44A H 0.2572 -0.3015 0.1701 0.062 Uiso 1 1 calc R U . . .
H44B H 0.3887 -0.3076 0.1578 0.062 Uiso 1 1 calc R U . . .
H44C H 0.3127 -0.2562 0.0875 0.062 Uiso 1 1 calc R U . . .
C45 C 0.4100(5) -0.1127(3) 0.4475(3) 0.0388(15) Uani 1 1 d . . . . .
H45A H 0.3535 -0.1271 0.4914 0.058 Uiso 1 1 calc R U . . .
H45B H 0.4117 -0.0594 0.4424 0.058 Uiso 1 1 calc R U . . .
H45C H 0.4835 -0.1304 0.4722 0.058 Uiso 1 1 calc R U . . .

loop_
_atom_site_aniso_label
_atom_site_aniso_U_11
_atom_site_aniso_U_22
_atom_site_aniso_U_33
_atom_site_aniso_U_23
_atom_site_aniso_U_13
_atom_site_aniso_U_12
Re1 0.00819(9) 0.01108(10) 0.00911(8) 0.00005(7) -0.00067(7) -0.00049(7)
Re2 0.00894(9) 0.00993(9) 0.00954(8) -0.00036(7) -0.00094(7) -0.00124(7)
Re3 0.00910(9) 0.01065(9) 0.00865(8) 0.00030(7) -0.00103(7) -0.00092(7)
I1 0.02127(18) 0.02835(19) 0.01496(15) -0.00263(13) -0.00004(13) -0.00327(15)
Se1 0.0114(2) 0.0139(2) 0.0121(2) 0.00129(17) 0.00035(18) -0.00216(19)
Se2 0.0128(2) 0.0136(2) 0.0104(2) -0.00202(17) -0.00058(18) -0.00060(18)
Se3 0.0119(2) 0.0112(2) 0.0136(2) 0.00121(17) -0.00065(18) 0.00033(18)
Se4 0.0095(2) 0.0137(2) 0.0114(2) -0.00038(17) -0.00216(17) -0.00108(18)
N11 0.010(2) 0.019(2) 0.0114(18) 0.0025(15) -0.0021(15) -0.0010(16)
N12 0.011(2) 0.026(2) 0.0096(18) 0.0025(16) -0.0008(15) 0.0011(18)
N21 0.013(2) 0.015(2) 0.0104(18) -0.0017(15) -0.0015(15) -0.0002(16)
N22 0.012(2) 0.019(2) 0.0129(18) -0.0015(16) -0.0028(16) -0.0040(17)
N31 0.013(2) 0.014(2) 0.0109(18) -0.0007(15) -0.0031(16) -0.0004(16)
N32 0.020(2) 0.018(2) 0.0121(19) -0.0017(16) -0.0034(16) -0.0034(18)
N41 0.031(3) 0.029(3) 0.0114(19) -0.0012(18) -0.0020(18) 0.008(2)
N42 0.028(3) 0.022(2) 0.025(2) 0.0048(19) -0.0055(19) -0.001(2)
C11 0.016(3) 0.019(3) 0.010(2) -0.0014(18) 0.0011(19) -0.004(2)
C12 0.011(2) 0.023(3) 0.021(2) 0.000(2) 0.002(2) 0.001(2)
C13 0.013(3) 0.030(3) 0.018(2) -0.001(2) 0.004(2) 0.003(2)
C14 0.028(3) 0.030(3) 0.015(2) 0.004(2) 0.006(2) 0.005(2)
C15 0.017(3) 0.052(4) 0.030(3) 0.005(3) -0.001(2) 0.012(3)
C21 0.020(3) 0.013(2) 0.021(2) 0.0003(19) 0.005(2) -0.002(2)
C22 0.015(3) 0.018(3) 0.023(2) -0.006(2) 0.002(2) -0.004(2)
C23 0.020(3) 0.012(2) 0.026(3) 0.000(2) 0.002(2) 0.002(2)
C24 0.028(3) 0.012(2) 0.024(3) 0.001(2) 0.002(2) -0.002(2)
C25 0.020(3) 0.020(3) 0.026(3) -0.007(2) -0.003(2) -0.004(2)
C31 0.015(3) 0.019(3) 0.018(2) 0.0054(19) -0.001(2) 0.000(2)
C32 0.019(3) 0.033(3) 0.011(2) 0.000(2) -0.001(2) 0.000(2)
C33 0.030(3) 0.031(3) 0.010(2) 0.010(2) -0.004(2) -0.005(2)
C34 0.037(3) 0.017(3) 0.017(2) 0.007(2) 0.001(2) -0.005(2)
C35 0.027(3) 0.038(3) 0.016(2) 0.002(2) -0.002(2) -0.009(3)
C41 0.023(3) 0.027(3) 0.026(3) -0.003(2) -0.003(2) 0.009(2)
C42 0.025(3) 0.031(3) 0.025(3) 0.003(2) -0.001(2) 0.008(2)
C43 0.033(3) 0.028(3) 0.021(3) 0.006(2) 0.000(2) 0.010(3)
C44 0.052(4) 0.032(3) 0.038(3) -0.003(3) -0.011(3) 0.012(3)
C45 0.049(4) 0.045(4) 0.021(3) -0.002(3) -0.013(3) 0.008(3)

loop_
_atom_type_symbol
_atom_type_description
_atom_type_scat_dispersion_real
_atom_type_scat_dispersion_imag
_atom_type_scat_source
C C 0.0033 0.0016 'International Tables Vol C Tables 4.2.6.8 and 6.1.1.4'
H H 0.0000 0.0000 'International Tables Vol C Tables 4.2.6.8 and 6.1.1.4'
N N 0.0061 0.0033 'International Tables Vol C Tables 4.2.6.8 and 6.1.1.4'
Se Se -0.0929 2.2259 'International Tables Vol C Tables 4.2.6.8 and 6.1.1.4'
I I -0.4742 1.8119 'International Tables Vol C Tables 4.2.6.8 and 6.1.1.4'
Re Re -1.0185 7.2310 'International Tables Vol C Tables 4.2.6.8 and 6.1.1.4'

loop_
_geom_angle_atom_site_label_1
_geom_angle_atom_site_label_2
_geom_angle_atom_site_label_3
_geom_angle
_geom_angle_site_symmetry_1
_geom_angle_site_symmetry_3
N11 Re1 Se3 90.22(10) . .
N11 Re1 Se4 88.16(9) . .
Se3 Re1 Se4 89.982(15) . .
N11 Re1 Se1 92.98(10) . .
Se3 Re1 Se1 176.788(16) . .
Se4 Re1 Se1 90.331(15) . .
N11 Re1 Se2 95.17(9) . 3
Se3 Re1 Se2 89.238(15) . 3
Se4 Re1 Se2 176.586(16) . 3
Se1 Re1 Se2 90.263(15) . 3
N11 Re1 Re2 133.11(10) . .
Se3 Re1 Re2 119.066(12) . .
Se4 Re1 Re2 58.668(11) . .
Se1 Re1 Re2 58.575(11) . .
Se2 Re1 Re2 119.010(13) 3 .
N11 Re1 Re3 138.15(9) . 3
Se3 Re1 Re3 118.689(13) . 3
Se4 Re1 Re3 118.956(13) . 3
Se1 Re1 Re3 58.484(11) . 3
Se2 Re1 Re3 58.724(12) 3 3
Re2 Re1 Re3 60.303(6) . 3
N11 Re1 Re3 131.46(9) . .
Se3 Re1 Re3 58.814(11) . .
Se4 Re1 Re3 58.471(11) . .
Se1 Re1 Re3 118.823(12) . .
Se2 Re1 Re3 118.405(12) 3 .
Re2 Re1 Re3 60.262(6) . .
Re3 Re1 Re3 90.351(7) 3 .
N11 Re1 Re2 136.35(10) . 3
Se3 Re1 Re2 58.560(12) . 3
Se4 Re1 Re2 118.561(12) . 3
Se1 Re1 Re2 118.605(13) . 3
Se2 Re1 Re2 58.311(11) 3 3
Re2 Re1 Re2 90.337(7) . 3
Re3 Re1 Re2 60.131(7) 3 3
Re3 Re1 Re2 60.097(6) . 3
N21 Re2 Se3 94.48(10) . 3
N21 Re2 Se1 90.88(9) . .
Se3 Re2 Se1 90.382(15) 3 .
N21 Re2 Se4 89.80(10) . .
Se3 Re2 Se4 175.670(16) 3 .
Se1 Re2 Se4 90.218(15) . .
N21 Re2 Se2 92.62(9) . .
Se3 Re2 Se2 89.151(15) 3 .
Se1 Re2 Se2 176.495(16) . .
Se4 Re2 Se2 89.989(15) . .
N21 Re2 Re1 132.77(9) . .
Se3 Re2 Re1 118.464(12) 3 .
Se1 Re2 Re1 58.588(11) . .
Se4 Re2 Re1 58.470(11) . .
Se2 Re2 Re1 118.753(13) . .
N21 Re2 Re1 137.56(9) . 3
Se3 Re2 Re1 57.980(11) 3 3
Se1 Re2 Re1 118.209(12) . 3
Se4 Re2 Re1 118.098(12) . 3
Se2 Re2 Re1 58.741(11) . 3
Re1 Re2 Re1 89.663(7) . 3
N21 Re2 Re3 134.09(9) . .
Se3 Re2 Re3 117.766(12) 3 .
Se1 Re2 Re3 118.602(13) . .
Se4 Re2 Re3 58.327(11) . .
Se2 Re2 Re3 58.737(11) . .
Re1 Re2 Re3 60.028(6) . .
Re1 Re2 Re3 59.789(7) 3 .
N21 Re2 Re3 135.81(9) . 3
Se3 Re2 Re3 58.546(11) 3 3
Se1 Re2 Re3 58.364(11) . 3
Se4 Re2 Re3 118.407(12) . 3
Se2 Re2 Re3 118.598(13) . 3
Re1 Re2 Re3 59.952(6) . 3
Re1 Re2 Re3 59.859(6) 3 3
Re3 Re2 Re3 90.014(7) . 3
N31 Re3 Se4 92.20(10) . .
N31 Re3 Se1 91.56(10) . 3
Se4 Re3 Se1 176.237(15) . 3
N31 Re3 Se3 94.71(9) . .
Se4 Re3 Se3 89.415(15) . .
Se1 Re3 Se3 90.231(15) 3 .
N31 Re3 Se2 89.80(9) . .
Se4 Re3 Se2 89.785(15) . .
Se1 Re3 Se2 90.274(15) 3 .
Se3 Re3 Se2 175.448(15) . .
N31 Re3 Re1 133.36(9) . 3
Se4 Re3 Re1 118.510(12) . 3
Se1 Re3 Re1 58.523(12) 3 3
Se3 Re3 Re1 117.987(12) . 3
Se2 Re3 Re1 58.702(11) . 3
N31 Re3 Re1 136.96(9) . .
Se4 Re3 Re1 58.395(11) . .
Se1 Re3 Re1 118.417(12) 3 .
Se3 Re3 Re1 57.962(11) . .
Se2 Re3 Re1 117.982(12) . .
Re1 Re3 Re1 89.648(7) 3 .
N31 Re3 Re2 133.62(9) . .
Se4 Re3 Re2 58.448(11) . .
Se1 Re3 Re2 118.593(13) 3 .
Se3 Re3 Re2 117.662(12) . .
Se2 Re3 Re2 58.285(11) . .
Re1 Re3 Re2 60.080(7) 3 .
Re1 Re3 Re2 59.710(6) . .
N31 Re3 Re2 136.34(9) . 3
Se4 Re3 Re2 118.431(12) . 3
Se1 Re3 Re2 58.389(11) 3 3
Se3 Re3 Re2 58.277(11) . 3
Se2 Re3 Re2 118.430(12) . 3
Re1 Re3 Re2 59.744(7) 3 3
Re1 Re3 Re2 60.042(6) . 3
Re2 Re3 Re2 89.986(7) . 3
Re3 Se1 Re2 63.246(12) 3 .
Re3 Se1 Re1 62.994(12) 3 .
Re2 Se1 Re1 62.837(11) . .
Re2 Se2 Re1 62.950(11) . 3
Re2 Se2 Re3 62.978(11) . .
Re1 Se2 Re3 62.576(11) 3 .
Re1 Se3 Re2 63.458(12) . 3
Re1 Se3 Re3 63.224(12) . .
Re2 Se3 Re3 63.175(12) 3 .
Re1 Se4 Re3 63.134(12) . .
Re1 Se4 Re2 62.862(12) . .
Re3 Se4 Re2 63.225(12) . .
C11 N11 N12 104.6(4) . .
C11 N11 Re1 135.7(3) . .
N12 N11 Re1 119.5(3) . .
C12 N12 N11 112.6(3) . .
C12 N12 H12 123.7 . .
N11 N12 H12 123.7 . .
C21 N21 N22 104.6(4) . .
C21 N21 Re2 134.3(3) . .
N22 N21 Re2 120.9(3) . .
C22 N22 N21 111.4(4) . .
C22 N22 H22 124.3 . .
N21 N22 H22 124.3 . .
C31 N31 N32 104.9(3) . .
C31 N31 Re3 135.4(3) . .
N32 N31 Re3 119.2(3) . .
C32 N32 N31 112.3(4) . .
C32 N32 H32 123.8 . .
N31 N32 H32 123.8 . .
C41 N41 N42 104.4(4) . .
C42 N42 N41 113.1(4) . .
C42 N42 H42 123.5 . .
N41 N42 H42 123.5 . .
N11 C11 C13 110.2(4) . .
N11 C11 C14 123.1(4) . .
C13 C11 C14 126.7(4) . .
N12 C12 C13 105.7(4) . .
N12 C12 C15 123.0(4) . .
C13 C12 C15 131.3(4) . .
C11 C13 C12 106.9(4) . .
C11 C13 H13 126.6 . .
C12 C13 H13 126.6 . .
C11 C14 H14A 109.5 . .
C11 C14 H14B 109.5 . .
H14A C14 H14B 109.5 . .
C11 C14 H14C 109.5 . .
H14A C14 H14C 109.5 . .
H14B C14 H14C 109.5 . .
C12 C15 H15A 109.5 . .
C12 C15 H15B 109.5 . .
H15A C15 H15B 109.5 . .
C12 C15 H15C 109.5 . .
H15A C15 H15C 109.5 . .
H15B C15 H15C 109.5 . .
N21 C21 C23 109.9(4) . .
N21 C21 C24 124.2(4) . .
C23 C21 C24 125.9(4) . .
N22 C22 C23 107.1(4) . .
N22 C22 C25 122.1(4) . .
C23 C22 C25 130.9(4) . .
C22 C23 C21 107.0(4) . .
C22 C23 H23 126.5 . .
C21 C23 H23 126.5 . .
C21 C24 H24A 109.5 . .
C21 C24 H24B 109.5 . .
H24A C24 H24B 109.5 . .
C21 C24 H24C 109.5 . .
H24A C24 H24C 109.5 . .
H24B C24 H24C 109.5 . .
C22 C25 H25A 109.5 . .
C22 C25 H25B 109.5 . .
H25A C25 H25B 109.5 . .
C22 C25 H25C 109.5 . .
H25A C25 H25C 109.5 . .
H25B C25 H25C 109.5 . .
N31 C31 C33 109.4(4) . .
N31 C31 C34 125.1(4) . .
C33 C31 C34 125.5(4) . .
N32 C32 C33 106.0(4) . .
N32 C32 C35 122.6(5) . .
C33 C32 C35 131.4(4) . .
C32 C33 C31 107.4(4) . .
C32 C33 H33 126.3 . .
C31 C33 H33 126.3 . .
C31 C34 H34A 109.5 . .
C31 C34 H34B 109.5 . .
H34A C34 H34B 109.5 . .
C31 C34 H34C 109.5 . .
H34A C34 H34C 109.5 . .
H34B C34 H34C 109.5 . .
C32 C35 H35A 109.5 . .
C32 C35 H35B 109.5 . .
H35A C35 H35B 109.5 . .
C32 C35 H35C 109.5 . .
H35A C35 H35C 109.5 . .
H35B C35 H35C 109.5 . .
N41 C41 C43 110.5(5) . .
N41 C41 C44 121.4(4) . .
C43 C41 C44 128.0(5) . .
N42 C42 C43 105.9(4) . .
N42 C42 C45 122.4(5) . .
C43 C42 C45 131.6(5) . .
C42 C43 C41 106.1(5) . .
C42 C43 H43 126.9 . .
C41 C43 H43 126.9 . .
C41 C44 H44A 109.5 . .
C41 C44 H44B 109.5 . .
H44A C44 H44B 109.5 . .
C41 C44 H44C 109.5 . .
H44A C44 H44C 109.5 . .
H44B C44 H44C 109.5 . .
C42 C45 H45A 109.5 . .
C42 C45 H45B 109.5 . .
H45A C45 H45B 109.5 . .
C42 C45 H45C 109.5 . .
H45A C45 H45C 109.5 . .
H45B C45 H45C 109.5 . .

loop_
_geom_bond_atom_site_label_1
_geom_bond_atom_site_label_2
_geom_bond_distance
_geom_bond_site_symmetry_2
Re1 N11 2.166(4) .
Re1 Se3 2.5007(5) .
Re1 Se4 2.5145(5) .
Re1 Se1 2.5182(5) .
Re1 Se2 2.5325(5) 3
Re1 Re2 2.6252(2) .
Re1 Re3 2.6307(2) 3
Re1 Re3 2.6337(2) .
Re1 Re2 2.6385(3) 3
Re2 N21 2.192(4) .
Re2 Se3 2.5164(5) 3
Re2 Se1 2.5179(4) .
Re2 Se4 2.5198(5) .
Re2 Se2 2.5209(4) .
Re2 Re1 2.6385(3) 3
Re2 Re3 2.6399(2) .
Re2 Re3 2.6400(2) 3
Re3 N31 2.197(3) .
Re3 Se4 2.5165(5) .
Re3 Se1 2.5171(5) 3
Re3 Se3 2.5237(5) .
Re3 Se2 2.5331(5) .
Re3 Re1 2.6308(2) 3
Re3 Re2 2.6400(2) 3
Se1 Re3 2.5172(5) 3
Se2 Re1 2.5325(5) 3
Se3 Re2 2.5164(5) 3
N11 C11 1.360(5) .
N11 N12 1.363(5) .
N12 C12 1.345(6) .
N12 H12 0.8800 .
N21 C21 1.355(6) .
N21 N22 1.373(5) .
N22 C22 1.344(6) .
N22 H22 0.8800 .
N31 C31 1.351(5) .
N31 N32 1.367(5) .
N32 C32 1.353(5) .
N32 H32 0.8800 .
N41 C41 1.326(6) .
N41 N42 1.357(5) .
N42 C42 1.341(6) .
N42 H42 0.8800 .
C11 C13 1.379(6) .
C11 C14 1.498(6) .
C12 C13 1.389(6) .
C12 C15 1.481(7) .
C13 H13 0.9500 .
C14 H14A 0.9800 .
C14 H14B 0.9800 .
C14 H14C 0.9800 .
C15 H15A 0.9800 .
C15 H15B 0.9800 .
C15 H15C 0.9800 .
C21 C23 1.387(6) .
C21 C24 1.490(6) .
C22 C23 1.358(6) .
C22 C25 1.510(6) .
C23 H23 0.9500 .
C24 H24A 0.9800 .
C24 H24B 0.9800 .
C24 H24C 0.9800 .
C25 H25A 0.9800 .
C25 H25B 0.9800 .
C25 H25C 0.9800 .
C31 C33 1.404(6) .
C31 C34 1.482(6) .
C32 C33 1.362(7) .
C32 C35 1.488(6) .
C33 H33 0.9500 .
C34 H34A 0.9800 .
C34 H34B 0.9800 .
C34 H34C 0.9800 .
C35 H35A 0.9800 .
C35 H35B 0.9800 .
C35 H35C 0.9800 .
C41 C43 1.406(7) .
C41 C44 1.489(7) .
C42 C43 1.362(7) .
C42 C45 1.496(7) .
C43 H43 0.9500 .
C44 H44A 0.9800 .
C44 H44B 0.9800 .
C44 H44C 0.9800 .
C45 H45A 0.9800 .
C45 H45B 0.9800 .
C45 H45C 0.9800 .
